data_4034602
loop_
_publ_author_name
'Zuo, Xiong'
'Liu, Xiong-Li'
'Wang, Jun-Xin'
'Yao, Yi-Ming'
'Zhou, Yan-You'
'Wei, Qi-Di'
'Gong, Yi'
'Zhou, Ying'

_publ_section_title
;
 Organocatalytic Reaction of Chromone-Oxindole Synthon: Access to
 Chromanone-Based Spirocyclohexaneoxindoles with Five Adjacent
 Stereocenters.
;
_journal_issue 11
_journal_name_full 'The Journal of organic chemistry'
_journal_page_first 6679
_journal_page_last 6688
_journal_paper_doi 10.1021/acs.joc.9b00326
_journal_volume 84
_journal_year 2019
_chemical_absolute_configuration ad
_chemical_formula_moiety 'C31 H27 N3 O9'
_chemical_formula_sum 'C31 H27 N3 O9'
_chemical_formula_weight 585.55
_space_group_crystal_system orthorhombic
_space_group_IT_number 19
_space_group_name_Hall 'P 2ac 2ab'
_space_group_name_H-M_alt 'P 21 21 21'
_atom_sites_solution_hydrogens geom
_atom_sites_solution_primary dual
_audit_creation_date 2018-07-31
_audit_creation_method
;
Olex2 1.2
(compiled 2018.05.29 svn.r3508 for OlexSys, GUI svn.r5506)
;
_cell_angle_alpha 90
_cell_angle_beta 90
_cell_angle_gamma 90
_cell_formula_units_Z 4
_cell_length_a 7.5106(4)
_cell_length_b 8.1242(3)
_cell_length_c 46.103(3)
_cell_measurement_reflns_used 5321
_cell_measurement_temperature 100.01(10)
_cell_measurement_theta_max 73.4470
_cell_measurement_theta_min 2.8700
_cell_volume 2813.1(3)
_computing_cell_refinement 'CrysAlisPro 1.171.38.43f (Rigaku OD, 2015)'
_computing_data_collection 'CrysAlisPro 1.171.38.43f (Rigaku OD, 2015)'
_computing_data_reduction 'CrysAlisPro 1.171.38.43f (Rigaku OD, 2015)'
_computing_molecular_graphics 'Olex2 (Dolomanov et al., 2009)'
_computing_publication_material 'Olex2 (Dolomanov et al., 2009)'
_computing_structure_refinement 'ShelXL (Sheldrick, 2015)'
_computing_structure_solution 'ShelXT (Sheldrick, 2015)'
_diffrn_ambient_environment N~2~
_diffrn_ambient_temperature 100.01(10)
_diffrn_detector 'CCD plate'
_diffrn_detector_area_resol_mean 10.5368
_diffrn_detector_type AtlasS2
_diffrn_measured_fraction_theta_full 0.999
_diffrn_measured_fraction_theta_max 0.973
_diffrn_measurement_details
;
List of Runs (angles in degrees, time in seconds):

  # Type    Start    End  Width  t~exp~   \w     \q     \k     \f   Frames
--------------------------------------------------------------------------
  1  \w   -115.00 -16.00   0.50    0.50    --  -40.73 -38.00 -60.00  198
  2  \w      1.00  82.00   0.50    0.50    --   40.73 -99.00-180.00  162
  3  \w    -31.00  69.00   0.50    0.50    --   40.73 -57.00-180.00  200
  4  \w     31.00 135.00   0.50    0.50    --  106.95 -30.00 150.00  208
  5  \w     31.00 135.00   0.50    0.50    --  106.95 -30.00-120.00  208
  6  \w     25.00 109.00   0.50    0.50    --  106.95 -95.00-150.00  168
  7  \w     94.00 178.00   0.50    0.50    --  106.95 125.00-120.00  168
  8  \w     25.00 109.00   0.50    0.50    --  106.95 -95.00   0.00  168
  9  \w     35.00 136.00   0.50    0.50    --  106.95 -61.00  60.00  202
 10  \w   -113.00 -29.00   0.50    0.50    --  -40.73 -57.00 150.00  168
;
_diffrn_measurement_device 'four-circle diffractometer'
_diffrn_measurement_device_type 'SuperNova, Dual, Cu at zero, AtlasS2'
_diffrn_measurement_method '\w scans'
_diffrn_orient_matrix_type 'CrysAlisPro convention (1999,Acta A55,543-557)'
_diffrn_orient_matrix_UB_11 0.1879045000
_diffrn_orient_matrix_UB_12 0.0069646000
_diffrn_orient_matrix_UB_13 -0.0134658000
_diffrn_orient_matrix_UB_21 0.0819741000
_diffrn_orient_matrix_UB_22 -0.0218328000
_diffrn_orient_matrix_UB_23 0.0303715000
_diffrn_orient_matrix_UB_31 -0.0025115000
_diffrn_orient_matrix_UB_32 -0.1880947000
_diffrn_orient_matrix_UB_33 -0.0040176000
_diffrn_radiation_monochromator mirror
_diffrn_radiation_probe x-ray
_diffrn_radiation_type CuK\a
_diffrn_radiation_wavelength 1.54184
_diffrn_reflns_av_R_equivalents 0.0510
_diffrn_reflns_av_unetI/netI 0.0498
_diffrn_reflns_Laue_measured_fraction_full 0.999
_diffrn_reflns_Laue_measured_fraction_max 0.973
_diffrn_reflns_limit_h_max 8
_diffrn_reflns_limit_h_min -9
_diffrn_reflns_limit_k_max 6
_diffrn_reflns_limit_k_min -9
_diffrn_reflns_limit_l_max 57
_diffrn_reflns_limit_l_min -56
_diffrn_reflns_number 14921
_diffrn_reflns_point_group_measured_fraction_full 1.000
_diffrn_reflns_point_group_measured_fraction_max 0.969
_diffrn_reflns_theta_full 67.684
_diffrn_reflns_theta_max 73.996
_diffrn_reflns_theta_min 1.917
_diffrn_source 'micro-focus sealed X-ray tube'
_diffrn_source_type 'SuperNova (Cu) X-ray Source'
_exptl_absorpt_coefficient_mu 0.862
_exptl_absorpt_correction_T_max 1.00000
_exptl_absorpt_correction_T_min 0.56886
_exptl_absorpt_correction_type multi-scan
_exptl_absorpt_process_details
;
CrysAlisPro 1.171.38.43f (Rigaku Oxford Diffraction, 2015)
Empirical absorption correction using spherical harmonics,
 implemented in SCALE3 ABSPACK scaling algorithm.
;
_exptl_crystal_colour colourless
_exptl_crystal_colour_primary colourless
_exptl_crystal_density_diffrn 1.383
_exptl_crystal_description block
_exptl_crystal_F_000 1224
_exptl_crystal_size_max 0.12
_exptl_crystal_size_mid 0.11
_exptl_crystal_size_min 0.1
_refine_diff_density_max 0.343
_refine_diff_density_min -0.368
_refine_diff_density_rms 0.081
_refine_ls_abs_structure_details
;
 Flack x determined using 1867 quotients [(I+)-(I-)]/[(I+)+(I-)]
 (Parsons, Flack and Wagner, Acta Cryst. B69 (2013) 249-259).
;
_refine_ls_abs_structure_Flack 0.06(18)
_refine_ls_extinction_method none
_refine_ls_goodness_of_fit_ref 1.067
_refine_ls_hydrogen_treatment constr
_refine_ls_matrix_type full
_refine_ls_number_parameters 391
_refine_ls_number_reflns 5535
_refine_ls_number_restraints 0
_refine_ls_restrained_S_all 1.067
_refine_ls_R_factor_all 0.0708
_refine_ls_R_factor_gt 0.0673
_refine_ls_shift/su_max 0.000
_refine_ls_shift/su_mean 0.000
_refine_ls_structure_factor_coef Fsqd
_refine_ls_weighting_details 'w=1/[\s^2^(Fo^2^)+(0.0594P)^2^+6.7313P] where P=(Fo^2^+2Fc^2^)/3'
_refine_ls_weighting_scheme calc
_refine_ls_wR_factor_gt 0.1729
_refine_ls_wR_factor_ref 0.1753
_reflns_Friedel_coverage 0.715
_reflns_Friedel_fraction_full 1.000
_reflns_Friedel_fraction_max 0.962
_reflns_number_gt 5170
_reflns_number_total 5535
_reflns_threshold_expression 'I > 2\s(I)'
_cod_data_source_file jo9b00326_si_002.cif
_cod_data_source_block yym_11
_cod_database_code 4034602
_shelx_shelxl_version_number 2018/3
_shelx_space_group_comment
;
The symmetry employed for this shelxl refinement is uniquely defined
by the following loop, which should always be used as a source of
symmetry information in preference to the above space-group names.
They are only intended as comments.
;
_reflns_odcompleteness_completeness 99.97
_reflns_odcompleteness_iscentric 1
_reflns_odcompleteness_theta 66.97
_olex2_refinement_description
;
1. Fixed Uiso
 At 1.2 times of:
  All C(H) groups, All C(H,H) groups
 At 1.5 times of:
  All C(H,H,H) groups
2.a Ternary CH refined with riding coordinates:
 C7(H7), C8(H8), C12(H12), C13(H13)
2.b Secondary CH2 refined with riding coordinates:
 C10(H10A,H10B)
2.c Aromatic/amide H refined with riding coordinates:
 C5(H5), C25(H25), C26(H26), C17(H17), C22(H22), C18(H18), C20(H20), C19(H19),
 C4(H4), C24(H24), C2(H2), C3(H3)
2.d Idealised Me refined as rotating group:
 C31(H31A,H31B,H31C), C29(H29A,H29B,H29C), C30(H30A,H30B,H30C)
;
_olex2_submission_special_instructions 'No special instructions were received'
_oxdiff_exptl_absorpt_empirical_details
;
Empirical correction (ABSPACK) includes:
- Absorption correction using spherical harmonics
- Frame scaling
- Detector area scaling
;
_oxdiff_exptl_absorpt_empirical_full_max 4.469
_oxdiff_exptl_absorpt_empirical_full_min 0.562

loop_
_space_group_symop_operation_xyz
'x, y, z'
'-x+1/2, -y, z+1/2'
'-x, y+1/2, -z+1/2'
'x+1/2, -y+1/2, -z'

loop_
_atom_site_label
_atom_site_type_symbol
_atom_site_fract_x
_atom_site_fract_y
_atom_site_fract_z
_atom_site_U_iso_or_equiv
_atom_site_adp_type
_atom_site_occupancy
_atom_site_site_symmetry_order
_atom_site_calc_flag
_atom_site_refinement_flags_posn
O2 O 0.5575(5) 0.7067(4) 0.56713(8) 0.0210(8) Uani 1 1 d .
O5 O 0.4402(5) 0.3744(4) 0.63262(8) 0.0223(8) Uani 1 1 d .
O7 O 0.3817(5) 0.2336(4) 0.68274(8) 0.0270(9) Uani 1 1 d .
O8 O 0.2971(6) 0.6643(5) 0.70718(9) 0.0334(10) Uani 1 1 d .
O1 O 0.5327(6) 0.2503(4) 0.52895(8) 0.0290(9) Uani 1 1 d .
O6 O 0.1857(6) 0.0223(5) 0.68161(9) 0.0305(9) Uani 1 1 d .
O4 O 0.3357(6) 0.9261(5) 0.61224(9) 0.0303(9) Uani 1 1 d .
O3 O 0.1583(6) 0.8806(5) 0.57588(9) 0.0328(10) Uani 1 1 d .
N2 N 0.1933(6) 0.2154(5) 0.64518(9) 0.0188(9) Uani 1 1 d .
N1 N 0.2618(6) 0.8348(5) 0.59471(10) 0.0219(9) Uani 1 1 d .
N3 N 0.1383(7) 0.6903(6) 0.70729(10) 0.0295(11) Uani 1 1 d .
O9 O 0.0530(7) 0.7400(7) 0.72848(9) 0.0503(13) Uani 1 1 d .
C21 C 0.0369(8) 0.6000(6) 0.62950(11) 0.0209(11) Uani 1 1 d .
C6 C 0.6822(7) 0.6617(6) 0.54670(11) 0.0211(10) Uani 1 1 d .
C9 C 0.5485(7) 0.3831(6) 0.54106(11) 0.0197(10) Uani 1 1 d .
C16 C 0.0180(7) 0.2579(6) 0.60513(11) 0.0192(10) Uani 1 1 d .
C7 C 0.4000(6) 0.6074(6) 0.56829(11) 0.0172(10) Uani 1 1 d .
H7 H 0.323359 0.633336 0.551707 0.021 Uiso 1 1 calc R
C23 C 0.0334(7) 0.6613(6) 0.68036(12) 0.0221(11) Uani 1 1 d .
C27 C 0.2534(7) 0.1438(6) 0.67191(11) 0.0201(10) Uani 1 1 d .
C1 C 0.6775(7) 0.5104(6) 0.53222(11) 0.0209(10) Uani 1 1 d .
C15 C 0.0320(6) 0.1710(6) 0.63116(11) 0.0164(10) Uani 1 1 d .
C14 C 0.2936(7) 0.3226(6) 0.62777(11) 0.0197(10) Uani 1 1 d .
C8 C 0.4439(7) 0.4248(6) 0.56821(11) 0.0178(10) Uani 1 1 d .
H8 H 0.522427 0.404305 0.584801 0.021 Uiso 1 1 calc R
C10 C 0.2781(7) 0.3207(6) 0.57264(11) 0.0193(10) Uani 1 1 d .
H10A H 0.311716 0.205433 0.573172 0.023 Uiso 1 1 calc R
H10B H 0.198562 0.336344 0.556294 0.023 Uiso 1 1 calc R
C5 C 0.8148(7) 0.7743(7) 0.54067(11) 0.0237(11) Uani 1 1 d .
H5 H 0.817340 0.875071 0.550222 0.028 Uiso 1 1 calc R
C25 C -0.2394(7) 0.6309(7) 0.65590(13) 0.0273(12) Uani 1 1 d .
H25 H -0.363160 0.629177 0.656016 0.033 Uiso 1 1 calc R
C12 C 0.1345(7) 0.5532(6) 0.60150(11) 0.0183(10) Uani 1 1 d .
H12 H 0.053639 0.575551 0.585292 0.022 Uiso 1 1 calc R
C26 C -0.1465(8) 0.6015(6) 0.63030(13) 0.0260(12) Uani 1 1 d .
H26 H -0.209786 0.582413 0.613291 0.031 Uiso 1 1 calc R
C13 C 0.3055(7) 0.6536(6) 0.59627(11) 0.0187(10) Uani 1 1 d .
H13 H 0.387015 0.635268 0.612543 0.022 Uiso 1 1 calc R
C17 C -0.1266(7) 0.2311(6) 0.58701(12) 0.0217(11) Uani 1 1 d .
H17 H -0.135682 0.287235 0.569497 0.026 Uiso 1 1 calc R
C22 C 0.1330(8) 0.6309(6) 0.65515(12) 0.0231(11) Uani 1 1 d .
H22 H 0.256862 0.631109 0.655383 0.028 Uiso 1 1 calc R
C18 C -0.2572(8) 0.1204(6) 0.59515(12) 0.0270(12) Uani 1 1 d .
H18 H -0.354260 0.101201 0.583091 0.032 Uiso 1 1 calc R
C11 C 0.1787(7) 0.3647(6) 0.60094(11) 0.0200(11) Uani 1 1 d .
C20 C -0.0967(7) 0.0605(6) 0.63960(13) 0.0248(12) Uani 1 1 d .
H20 H -0.086320 0.002610 0.656922 0.030 Uiso 1 1 calc R
C19 C -0.2426(8) 0.0376(7) 0.62151(13) 0.0288(13) Uani 1 1 d .
H19 H -0.332503 -0.034382 0.627118 0.035 Uiso 1 1 calc R
C4 C 0.9441(8) 0.7363(7) 0.52032(13) 0.0277(12) Uani 1 1 d .
H4 H 1.035602 0.810640 0.516708 0.033 Uiso 1 1 calc R
C24 C -0.1458(8) 0.6629(7) 0.68132(13) 0.0290(13) Uani 1 1 d .
H24 H -0.205592 0.684797 0.698562 0.035 Uiso 1 1 calc R
C28 C 0.4756(8) 0.1841(7) 0.70998(12) 0.0274(12) Uani 1 1 d .
C2 C 0.8057(8) 0.4757(7) 0.51143(12) 0.0253(11) Uani 1 1 d .
H2 H 0.801910 0.375814 0.501597 0.030 Uiso 1 1 calc R
C3 C 0.9386(8) 0.5871(7) 0.50514(13) 0.0277(12) Uani 1 1 d .
H3 H 1.023375 0.563563 0.491031 0.033 Uiso 1 1 calc R
C31 C 0.6133(9) 0.3177(8) 0.71281(15) 0.0391(16) Uani 1 1 d .
H31A H 0.689690 0.316449 0.696120 0.059 Uiso 1 1 calc GR
H31B H 0.682838 0.299399 0.729972 0.059 Uiso 1 1 calc GR
H31C H 0.555006 0.422656 0.714135 0.059 Uiso 1 1 calc GR
C29 C 0.5620(9) 0.0181(7) 0.70577(14) 0.0340(14) Uani 1 1 d .
H29A H 0.471765 -0.065423 0.704939 0.051 Uiso 1 1 calc GR
H29B H 0.640752 -0.003940 0.721702 0.051 Uiso 1 1 calc GR
H29C H 0.628477 0.018153 0.687981 0.051 Uiso 1 1 calc GR
C30 C 0.3429(9) 0.1877(9) 0.73491(13) 0.0395(15) Uani 1 1 d .
H30A H 0.285647 0.293336 0.735530 0.059 Uiso 1 1 calc GR
H30B H 0.404276 0.168712 0.752864 0.059 Uiso 1 1 calc GR
H30C H 0.254976 0.103481 0.732067 0.059 Uiso 1 1 calc GR

loop_
_atom_site_aniso_label
_atom_site_aniso_U_11
_atom_site_aniso_U_22
_atom_site_aniso_U_33
_atom_site_aniso_U_23
_atom_site_aniso_U_13
_atom_site_aniso_U_12
O2 0.0174(18) 0.0143(16) 0.0312(19) -0.0034(14) 0.0042(15) -0.0030(14)
O5 0.0150(18) 0.0208(17) 0.031(2) 0.0026(15) -0.0028(15) -0.0033(15)
O7 0.035(2) 0.0174(17) 0.0282(19) 0.0056(15) -0.0106(17) -0.0058(16)
O8 0.028(2) 0.034(2) 0.039(2) -0.0024(18) -0.0080(19) -0.0036(19)
O1 0.032(2) 0.0175(18) 0.037(2) -0.0090(16) 0.0037(18) -0.0056(17)
O6 0.034(2) 0.0201(19) 0.038(2) 0.0096(16) -0.0040(19) -0.0080(17)
O4 0.029(2) 0.0179(18) 0.044(2) -0.0106(16) -0.0013(19) -0.0028(16)
O3 0.039(2) 0.0177(18) 0.042(2) 0.0011(17) -0.010(2) 0.0056(18)
N2 0.021(2) 0.0135(19) 0.022(2) 0.0025(15) 0.0006(17) 0.0008(17)
N1 0.021(2) 0.014(2) 0.031(2) -0.0021(17) 0.0028(19) -0.0010(17)
N3 0.034(3) 0.027(2) 0.028(2) -0.0009(19) 0.001(2) -0.010(2)
O9 0.051(3) 0.073(4) 0.027(2) -0.015(2) 0.007(2) -0.009(3)
C21 0.029(3) 0.009(2) 0.025(3) 0.0006(18) -0.001(2) -0.001(2)
C6 0.020(3) 0.018(2) 0.025(2) 0.003(2) 0.000(2) 0.000(2)
C9 0.010(2) 0.016(2) 0.032(3) 0.000(2) -0.002(2) 0.003(2)
C16 0.016(3) 0.012(2) 0.030(3) -0.0020(19) 0.005(2) -0.0005(19)
C7 0.008(2) 0.014(2) 0.029(3) -0.0022(19) -0.0004(19) -0.0018(18)
C23 0.021(3) 0.015(2) 0.030(3) -0.002(2) -0.001(2) -0.006(2)
C27 0.023(3) 0.014(2) 0.023(2) 0.0010(19) -0.004(2) 0.000(2)
C1 0.017(3) 0.018(2) 0.027(3) 0.001(2) -0.002(2) 0.001(2)
C15 0.009(2) 0.011(2) 0.030(3) -0.0017(18) 0.000(2) 0.0011(18)
C14 0.021(3) 0.010(2) 0.028(3) 0.0000(19) 0.005(2) 0.003(2)
C8 0.013(2) 0.014(2) 0.026(3) -0.0013(18) 0.000(2) 0.0036(19)
C10 0.016(3) 0.012(2) 0.030(3) -0.0020(19) 0.000(2) -0.0010(19)
C5 0.019(3) 0.022(3) 0.030(3) -0.001(2) -0.001(2) -0.002(2)
C25 0.013(3) 0.025(3) 0.044(3) -0.002(2) 0.002(2) -0.001(2)
C12 0.014(2) 0.013(2) 0.028(3) 0.0003(18) -0.001(2) 0.0026(19)
C26 0.032(3) 0.016(2) 0.030(3) -0.002(2) 0.000(2) 0.000(2)
C13 0.017(2) 0.012(2) 0.028(3) -0.0022(18) 0.001(2) 0.0051(19)
C17 0.022(3) 0.013(2) 0.030(3) -0.0010(19) 0.000(2) 0.001(2)
C22 0.025(3) 0.014(2) 0.031(3) -0.001(2) 0.001(2) 0.000(2)
C18 0.027(3) 0.016(2) 0.037(3) -0.005(2) -0.003(2) 0.002(2)
C11 0.022(3) 0.012(2) 0.025(3) -0.0009(18) 0.000(2) 0.001(2)
C20 0.019(3) 0.018(2) 0.038(3) 0.004(2) 0.005(2) 0.000(2)
C19 0.027(3) 0.018(3) 0.041(3) 0.002(2) 0.000(3) -0.004(2)
C4 0.014(3) 0.027(3) 0.043(3) 0.003(2) 0.002(2) -0.007(2)
C24 0.041(4) 0.017(2) 0.029(3) -0.004(2) 0.007(3) -0.006(2)
C28 0.029(3) 0.025(3) 0.029(3) 0.005(2) -0.010(2) -0.001(2)
C2 0.023(3) 0.021(3) 0.032(3) 0.000(2) 0.003(2) 0.002(2)
C3 0.017(3) 0.030(3) 0.036(3) 0.001(2) 0.008(2) -0.001(2)
C31 0.041(4) 0.031(3) 0.046(4) 0.008(3) -0.021(3) -0.011(3)
C29 0.029(3) 0.027(3) 0.045(4) 0.005(3) -0.007(3) 0.001(3)
C30 0.045(4) 0.042(4) 0.032(3) 0.000(3) -0.004(3) 0.000(3)

loop_
_atom_type_symbol
_atom_type_description
_atom_type_scat_dispersion_real
_atom_type_scat_dispersion_imag
_atom_type_scat_source
C C 0.0181 0.0091 'International Tables Vol C Tables 4.2.6.8 and 6.1.1.4'
H H 0.0000 0.0000 'International Tables Vol C Tables 4.2.6.8 and 6.1.1.4'
N N 0.0311 0.0180 'International Tables Vol C Tables 4.2.6.8 and 6.1.1.4'
O O 0.0492 0.0322 'International Tables Vol C Tables 4.2.6.8 and 6.1.1.4'

loop_
_geom_angle_atom_site_label_1
_geom_angle_atom_site_label_2
_geom_angle_atom_site_label_3
_geom_angle
C6 O2 C7 115.9(4)
C27 O7 C28 121.2(4)
C15 N2 C27 123.8(4)
C14 N2 C27 125.0(4)
C14 N2 C15 110.8(4)
O4 N1 C13 117.3(4)
O3 N1 O4 124.7(4)
O3 N1 C13 117.9(4)
O8 N3 O9 124.8(5)
O8 N3 C23 119.3(5)
O9 N3 C23 115.8(5)
C26 C21 C12 120.2(5)
C26 C21 C22 119.3(5)
C22 C21 C12 120.4(5)
O2 C6 C1 122.8(5)
O2 C6 C5 116.9(5)
C5 C6 C1 120.3(5)
O1 C9 C1 123.9(5)
O1 C9 C8 121.6(5)
C1 C9 C8 114.3(4)
C15 C16 C11 110.0(4)
C17 C16 C15 119.8(5)
C17 C16 C11 130.1(5)
O2 C7 C8 111.7(4)
O2 C7 C13 106.2(4)
C13 C7 C8 110.1(4)
C22 C23 N3 115.8(5)
C24 C23 N3 120.0(5)
C24 C23 C22 124.1(5)
O7 C27 N2 109.5(4)
O6 C27 O7 129.1(5)
O6 C27 N2 121.4(5)
C6 C1 C9 120.1(5)
C2 C1 C6 119.4(5)
C2 C1 C9 120.3(5)
C16 C15 N2 109.1(4)
C20 C15 N2 129.6(5)
C20 C15 C16 121.3(5)
O5 C14 N2 127.2(5)
O5 C14 C11 125.7(5)
N2 C14 C11 107.1(4)
C9 C8 C7 109.4(4)
C9 C8 C10 114.3(4)
C10 C8 C7 111.4(4)
C8 C10 C11 112.4(4)
C6 C5 C4 119.6(5)
C24 C25 C26 119.6(5)
C21 C12 C13 113.5(4)
C21 C12 C11 110.9(4)
C13 C12 C11 109.8(4)
C21 C26 C25 121.7(6)
N1 C13 C7 107.6(4)
N1 C13 C12 110.0(4)
C7 C13 C12 113.1(4)
C18 C17 C16 119.6(5)
C23 C22 C21 116.9(5)
C17 C18 C19 119.7(5)
C16 C11 C14 102.6(4)
C16 C11 C10 111.3(4)
C16 C11 C12 113.2(4)
C14 C11 C12 108.7(4)
C10 C11 C14 110.7(4)
C10 C11 C12 110.0(4)
C15 C20 C19 118.1(5)
C20 C19 C18 121.4(5)
C5 C4 C3 120.7(5)
C23 C24 C25 118.4(5)
O7 C28 C31 101.7(4)
O7 C28 C29 109.6(5)
O7 C28 C30 108.7(5)
C31 C28 C29 111.1(5)
C31 C28 C30 111.7(5)
C29 C28 C30 113.4(5)
C3 C2 C1 121.0(5)
C2 C3 C4 119.0(5)

loop_
_geom_bond_atom_site_label_1
_geom_bond_atom_site_label_2
_geom_bond_distance
O2 C6 1.378(6)
O2 C7 1.432(6)
O5 C14 1.200(6)
O7 C27 1.308(6)
O7 C28 1.495(6)
O8 N3 1.211(7)
O1 C9 1.220(6)
O6 C27 1.197(6)
O4 N1 1.230(6)
O3 N1 1.223(6)
N2 C27 1.436(6)
N2 C15 1.419(7)
N2 C14 1.404(6)
N1 C13 1.510(6)
N3 O9 1.236(6)
N3 C23 1.489(7)
C21 C12 1.533(7)
C21 C26 1.378(8)
C21 C22 1.408(8)
C6 C1 1.399(7)
C6 C5 1.381(7)
C9 C1 1.475(7)
C9 C8 1.517(7)
C16 C15 1.396(7)
C16 C17 1.387(7)
C16 C11 1.499(7)
C7 C8 1.520(6)
C7 C13 1.519(7)
C23 C22 1.404(8)
C23 C24 1.347(8)
C1 C2 1.388(8)
C15 C20 1.375(7)
C14 C11 1.547(7)
C8 C10 1.519(7)
C10 C11 1.546(7)
C5 C4 1.385(8)
C25 C26 1.392(8)
C25 C24 1.391(8)
C12 C13 1.540(7)
C12 C11 1.567(6)
C17 C18 1.383(8)
C18 C19 1.393(8)
C20 C19 1.390(8)
C4 C3 1.400(8)
C28 C31 1.505(8)
C28 C29 1.509(8)
C28 C30 1.522(9)
C2 C3 1.378(8)
